data_4076650
loop_
_publ_author_name
'MacAdams, Leonard A.'
'Kim, Woo-Kyu'
'Liable-Sands, Louise M.'
'Guzei, Ilia A.'
'Rheingold, Arnold L.'
'Theopold, Klaus H.'

_publ_section_title
;
 The (Ph)2nacnac Ligand in Organochromium Chemistry
;
_journal_issue 5
_journal_name_full Organometallics
_journal_page_first 952
_journal_paper_doi 10.1021/om010857k
_journal_volume 21
_journal_year 2002
_chemical_formula_sum 'C44 H56 Cl2 Cr2 N4 O2'
_chemical_formula_weight 847.83
_chemical_name_systematic
; 
 ? 
;
_space_group_IT_number 14
_symmetry_cell_setting monoclinic
_symmetry_space_group_name_Hall '-P 2yn'
_symmetry_space_group_name_H-M 'P 1 21/n 1'
_atom_sites_solution_hydrogens geom
_atom_sites_solution_primary direct
_atom_sites_solution_secondary difmap
_audit_creation_method SHELXL
_cell_angle_alpha 90.00
_cell_angle_beta 90.3352(4)
_cell_angle_gamma 90.00
_cell_formula_units_Z 2
_cell_length_a 12.1282(3)
_cell_length_b 14.2684(3)
_cell_length_c 12.8048(3)
_cell_measurement_temperature 213(2)
_cell_volume 2215.83(9)
_computing_structure_refinement 'SHELXL-93 (Sheldrick, 1993)'
_computing_structure_solution 'SHELXS-86 (Sheldrick, 1990)'
_diffrn_ambient_temperature 213(2)
_diffrn_radiation_monochromator graphite
_diffrn_radiation_source 'fine-focus sealed tube'
_diffrn_radiation_type MoK\a
_diffrn_radiation_wavelength 0.71073
_diffrn_reflns_av_R_equivalents 0.0395
_diffrn_reflns_av_sigmaI/netI 0.0637
_diffrn_reflns_limit_h_max 11
_diffrn_reflns_limit_h_min -15
_diffrn_reflns_limit_k_max 15
_diffrn_reflns_limit_k_min -18
_diffrn_reflns_limit_l_max 16
_diffrn_reflns_limit_l_min -16
_diffrn_reflns_number 8985
_diffrn_reflns_theta_max 28.14
_diffrn_reflns_theta_min 2.14
_exptl_absorpt_coefficient_mu 0.650
_exptl_crystal_colour red
_exptl_crystal_density_diffrn 1.271
_exptl_crystal_description block
_exptl_crystal_F_000 892
_exptl_crystal_size_max 0.40
_exptl_crystal_size_mid 0.40
_exptl_crystal_size_min 0.20
_refine_diff_density_max 0.527
_refine_diff_density_min -0.562
_refine_diff_density_rms 0.077
_refine_ls_extinction_method none
_refine_ls_goodness_of_fit_all 1.036
_refine_ls_goodness_of_fit_obs 1.085
_refine_ls_matrix_type full
_refine_ls_number_parameters 244
_refine_ls_number_reflns 4805
_refine_ls_number_restraints 0
_refine_ls_restrained_S_all 1.036
_refine_ls_restrained_S_obs 1.085
_refine_ls_R_factor_all 0.0568
_refine_ls_R_factor_obs 0.0449
_refine_ls_shift/esd_max 0.001
_refine_ls_shift/esd_mean 0.000
_refine_ls_structure_factor_coef Fsqd
_refine_ls_weighting_details 'w=1/[\s^2^(Fo^2^)+(0.0854P)^2^+0.0000P] where P=(Fo^2^+2Fc^2^)/3'
_refine_ls_weighting_scheme calc
_refine_ls_wR_factor_all 0.1415
_refine_ls_wR_factor_obs 0.1326
_reflns_number_observed 3883
_reflns_number_total 4805
_reflns_observed_criterion >2sigma(I)
_cod_data_source_file om010857k.cif
_cod_data_source_block len02
_cod_depositor_comments
;
The following automatic conversions were performed:

'_refine_ls_weighting_scheme' value 'calc
w=1/[\s^2^(Fo^2^)+(0.0854P)^2^+0.0000P] where P=(Fo^2^+2Fc^2^)/3' was
changed to 'calc'. New tag '_refine_ls_weighting_details' was
created. The value of the new tag was set to
'w=1/[\s^2^(Fo^2^)+(0.0854P)^2^+0.0000P] where P=(Fo^2^+2Fc^2^)/3'.

Automatic conversion script
Id: cif_fix_values 3143 2015-03-26 13:38:13Z robertas 
;
_cod_original_cell_volume 2215.83(4)
_cod_original_sg_symbol_H-M P2(1)/n
_cod_database_code 4076650

loop_
_symmetry_equiv_pos_as_xyz
'x, y, z'
'-x+1/2, y+1/2, -z+1/2'
'-x, -y, -z'
'x-1/2, -y-1/2, z-1/2'

loop_
_atom_site_aniso_label
_atom_site_aniso_U_11
_atom_site_aniso_U_22
_atom_site_aniso_U_33
_atom_site_aniso_U_23
_atom_site_aniso_U_13
_atom_site_aniso_U_12
Cr1 0.0310(2) 0.0209(2) 0.0260(2) 0.00128(12) -0.00230(15) -0.00124(13)
Cl1 0.0349(3) 0.0204(2) 0.0373(3) -0.0004(2) 0.0017(2) -0.0010(2)
O1 0.0491(11) 0.0252(8) 0.0264(8) -0.0002(6) -0.0056(7) 0.0004(7)
N1 0.0379(12) 0.0264(9) 0.0338(9) 0.0039(8) -0.0044(8) -0.0057(8)
N2 0.0336(11) 0.0279(9) 0.0350(9) 0.0030(8) -0.0002(8) 0.0025(8)
C1 0.047(2) 0.0417(14) 0.065(2) 0.0171(13) 0.0051(14) -0.0072(12)
C2 0.0355(14) 0.0363(12) 0.0355(12) 0.0107(10) -0.0069(10) -0.0068(10)
C3 0.040(2) 0.0443(14) 0.0406(13) 0.0114(11) 0.0085(11) 0.0013(11)
C4 0.0383(15) 0.0360(12) 0.0368(12) 0.0050(10) 0.0002(11) 0.0046(10)
C5 0.053(2) 0.051(2) 0.074(2) 0.0081(15) 0.025(2) 0.0112(14)
C6 0.045(2) 0.0273(11) 0.0475(13) -0.0011(10) 0.0040(12) -0.0119(10)
C7 0.068(2) 0.050(2) 0.0483(15) -0.0097(13) -0.0015(14) -0.0228(15)
C8 0.111(3) 0.060(2) 0.071(2) -0.030(2) 0.027(2) -0.042(2)
C9 0.103(3) 0.036(2) 0.125(3) -0.027(2) 0.044(3) -0.023(2)
C10 0.078(3) 0.0276(14) 0.128(3) -0.011(2) 0.011(2) -0.003(2)
C11 0.065(2) 0.0271(13) 0.080(2) -0.0008(14) -0.012(2) -0.0059(12)
C12 0.0322(13) 0.0266(10) 0.0417(12) 0.0037(9) 0.0044(10) 0.0051(9)
C13 0.049(2) 0.0325(12) 0.0505(14) -0.0063(11) -0.0044(12) 0.0066(11)
C14 0.055(2) 0.0287(12) 0.079(2) -0.0049(13) -0.002(2) 0.0005(12)
C15 0.057(2) 0.0314(13) 0.075(2) 0.0165(13) 0.011(2) 0.0044(12)
C16 0.057(2) 0.046(2) 0.056(2) 0.0176(13) 0.0001(14) 0.0079(14)
C17 0.045(2) 0.0324(12) 0.0479(14) 0.0071(10) -0.0091(12) 0.0011(11)
C18 0.059(2) 0.0303(12) 0.0326(11) 0.0054(9) -0.0030(11) 0.0024(11)
C19 0.060(2) 0.053(2) 0.0350(12) 0.0046(12) -0.0100(12) 0.0064(14)
C20 0.100(3) 0.046(2) 0.0305(13) -0.0051(12) -0.0070(15) 0.004(2)
C21 0.063(2) 0.0325(12) 0.0316(11) -0.0071(10) -0.0060(11) 0.0023(12)
C22 0.044(2) 0.0383(13) 0.0275(11) 0.0021(9) -0.0086(10) 0.0004(11)

loop_
_atom_site_label
_atom_site_type_symbol
_atom_site_fract_x
_atom_site_fract_y
_atom_site_fract_z
_atom_site_U_iso_or_equiv
_atom_site_thermal_displace_type
_atom_site_occupancy
_atom_site_calc_flag
_atom_site_refinement_flags
Cr1 Cr 0.64687(3) 0.01634(2) 0.47964(3) 0.02597(14) Uani 1 d .
Cl1 Cl 0.48451(5) 0.11080(3) 0.50660(4) 0.0309(2) Uani 1 d .
O1 O 0.6047(2) 0.02080(10) 0.30684(12) 0.0336(4) Uani 1 d .
N1 N 0.7438(2) 0.13019(13) 0.44995(14) 0.0327(4) Uani 1 d .
N2 N 0.7746(2) -0.07318(13) 0.44521(15) 0.0322(4) Uani 1 d .
C1 C 0.8841(3) 0.2169(2) 0.3502(2) 0.0509(7) Uani 1 d .
H1A H 0.8452(3) 0.2699(2) 0.3799(2) 0.076 Uiso 1 calc R
H1B H 0.8814(3) 0.2208(2) 0.2746(2) 0.076 Uiso 1 calc R
H1C H 0.9603(3) 0.2179(2) 0.3735(2) 0.076 Uiso 1 calc R
C2 C 0.8298(2) 0.1262(2) 0.3856(2) 0.0358(5) Uani 1 d .
C3 C 0.8770(2) 0.0431(2) 0.3489(2) 0.0415(6) Uani 1 d .
H3A H 0.9270(2) 0.0494(2) 0.2935(2) 0.050 Uiso 1 calc R
C4 C 0.8588(2) -0.0495(2) 0.3851(2) 0.0370(6) Uani 1 d .
C5 C 0.9442(3) -0.1228(2) 0.3535(3) 0.0590(8) Uani 1 d .
H5A H 0.9236(3) -0.1833(2) 0.3820(3) 0.089 Uiso 1 calc R
H5B H 1.0160(3) -0.1048(2) 0.3806(3) 0.089 Uiso 1 calc R
H5C H 0.9471(3) -0.1268(2) 0.2780(3) 0.089 Uiso 1 calc R
C6 C 0.7165(2) 0.2204(2) 0.4952(2) 0.0400(6) Uani 1 d .
C7 C 0.7621(3) 0.2455(2) 0.5911(2) 0.0554(8) Uani 1 d .
H7A H 0.8112(3) 0.2049(2) 0.6258(2) 0.067 Uiso 1 calc R
C8 C 0.7336(4) 0.3328(3) 0.6358(3) 0.0803(13) Uani 1 d .
H8A H 0.7642(4) 0.3502(3) 0.7006(3) 0.096 Uiso 1 calc R
C9 C 0.6618(4) 0.3925(2) 0.5855(4) 0.0878(14) Uani 1 d .
H9A H 0.6430(4) 0.4502(2) 0.6161(4) 0.105 Uiso 1 calc R
C10 C 0.6182(4) 0.3680(2) 0.4913(4) 0.0777(11) Uani 1 d .
H10A H 0.5692(4) 0.4090(2) 0.4570(4) 0.093 Uiso 1 calc R
C11 C 0.6454(3) 0.2820(2) 0.4446(3) 0.0574(8) Uani 1 d .
H11A H 0.6154(3) 0.2662(2) 0.3791(3) 0.069 Uiso 1 calc R
C12 C 0.7738(2) -0.1674(2) 0.4883(2) 0.0335(5) Uani 1 d .
C13 C 0.7170(2) -0.2397(2) 0.4388(2) 0.0440(6) Uani 1 d .
H13A H 0.6799(2) -0.2281(2) 0.3755(2) 0.053 Uiso 1 calc R
C14 C 0.7146(3) -0.3296(2) 0.4827(3) 0.0543(8) Uani 1 d .
H14A H 0.6754(3) -0.3780(2) 0.4492(3) 0.065 Uiso 1 calc R
C15 C 0.7702(3) -0.3470(2) 0.5756(3) 0.0543(8) Uani 1 d .
H15A H 0.7693(3) -0.4074(2) 0.6049(3) 0.065 Uiso 1 calc R
C16 C 0.8265(3) -0.2761(2) 0.6247(2) 0.0531(7) Uani 1 d .
H16A H 0.8638(3) -0.2882(2) 0.6879(2) 0.064 Uiso 1 calc R
C17 C 0.8290(2) -0.1857(2) 0.5816(2) 0.0419(6) Uani 1 d .
H17A H 0.8680(2) -0.1376(2) 0.6157(2) 0.050 Uiso 1 calc R
C18 C 0.5768(2) 0.1036(2) 0.2466(2) 0.0405(6) Uani 1 d .
H18A H 0.6425(2) 0.1420(2) 0.2348(2) 0.049 Uiso 1 calc R
H18B H 0.5220(2) 0.1415(2) 0.2835(2) 0.049 Uiso 1 calc R
C19 C 0.5302(3) 0.0684(2) 0.1438(2) 0.0495(7) Uani 1 d .
H19A H 0.5451(3) 0.1126(2) 0.0870(2) 0.059 Uiso 1 calc R
H19B H 0.4505(3) 0.0580(2) 0.1483(2) 0.059 Uiso 1 calc R
C20 C 0.5916(4) -0.0230(2) 0.1280(2) 0.0590(9) Uani 1 d .
H20A H 0.6619(4) -0.0124(2) 0.0926(2) 0.071 Uiso 1 calc R
H20B H 0.5474(4) -0.0672(2) 0.0868(2) 0.071 Uiso 1 calc R
C21 C 0.6102(3) -0.0594(2) 0.2379(2) 0.0424(6) Uani 1 d .
H21A H 0.5533(3) -0.1053(2) 0.2561(2) 0.051 Uiso 1 calc R
H21B H 0.6825(3) -0.0897(2) 0.2436(2) 0.051 Uiso 1 calc R
C22 C 0.6859(2) 0.0158(2) 0.6378(2) 0.0366(6) Uani 1 d .
H22A H 0.6474(2) -0.0352(2) 0.6718(2) 0.055 Uiso 1 calc R
H22B H 0.6637(2) 0.0749(2) 0.6687(2) 0.055 Uiso 1 calc R
H22C H 0.7648(2) 0.0076(2) 0.6466(2) 0.055 Uiso 1 calc R

loop_
_atom_type_symbol
_atom_type_description
_atom_type_scat_dispersion_real
_atom_type_scat_dispersion_imag
_atom_type_scat_source
C C 0.0033 0.0016 'International Tables Vol C Tables 4.2.6.8 and 6.1.1.4'
H H 0.0000 0.0000 'International Tables Vol C Tables 4.2.6.8 and 6.1.1.4'
N N 0.0061 0.0033 'International Tables Vol C Tables 4.2.6.8 and 6.1.1.4'
Cr Cr 0.3209 0.6236 'International Tables Vol C Tables 4.2.6.8 and 6.1.1.4'
O O 0.0106 0.0060 'International Tables Vol C Tables 4.2.6.8 and 6.1.1.4'
Cl Cl 0.1484 0.1585 'International Tables Vol C Tables 4.2.6.8 and 6.1.1.4'

loop_
_geom_angle_atom_site_label_1
_geom_angle_atom_site_label_2
_geom_angle_atom_site_label_3
_geom_angle
_geom_angle_site_symmetry_3
N1 Cr1 N2 91.07(8) .
N1 Cr1 C22 93.21(9) .
N2 Cr1 C22 92.25(9) .
N1 Cr1 O1 85.59(7) .
N2 Cr1 O1 88.53(7) .
C22 Cr1 O1 178.58(8) .
N1 Cr1 Cl1 93.08(6) .
N2 Cr1 Cl1 173.50(6) .
C22 Cr1 Cl1 92.51(8) .
O1 Cr1 Cl1 86.80(5) .
N1 Cr1 Cl1 171.57(6) 3_656
N2 Cr1 Cl1 92.70(6) 3_656
C22 Cr1 Cl1 94.17(7) 3_656
O1 Cr1 Cl1 86.97(5) 3_656
Cl1 Cr1 Cl1 82.54(2) 3_656
Cr1 Cl1 Cr1 97.46(2) 3_656
C18 O1 C21 109.4(2) .
C18 O1 Cr1 126.29(13) .
C21 O1 Cr1 124.16(13) .
C2 N1 C6 117.8(2) .
C2 N1 Cr1 122.3(2) .
C6 N1 Cr1 119.9(2) .
C4 N2 C12 117.6(2) .
C4 N2 Cr1 123.3(2) .
C12 N2 Cr1 119.06(14) .
N1 C2 C3 124.5(2) .
N1 C2 C1 119.2(2) .
C3 C2 C1 116.3(2) .
C2 C3 C4 128.0(2) .
N2 C4 C3 123.3(2) .
N2 C4 C5 120.3(2) .
C3 C4 C5 116.4(2) .
C11 C6 C7 119.4(3) .
C11 C6 N1 121.2(2) .
C7 C6 N1 119.4(3) .
C8 C7 C6 119.1(3) .
C9 C8 C7 120.8(4) .
C10 C9 C8 119.8(3) .
C9 C10 C11 120.7(4) .
C6 C11 C10 120.1(3) .
C17 C12 C13 119.1(2) .
C17 C12 N2 119.7(2) .
C13 C12 N2 121.1(2) .
C12 C13 C14 120.5(3) .
C15 C14 C13 119.7(3) .
C16 C15 C14 120.0(3) .
C15 C16 C17 120.6(3) .
C12 C17 C16 120.0(3) .
O1 C18 C19 106.0(2) .
C18 C19 C20 102.7(2) .
C19 C20 C21 104.0(2) .
O1 C21 C20 106.7(2) .

loop_
_geom_bond_atom_site_label_1
_geom_bond_atom_site_label_2
_geom_bond_distance
_geom_bond_site_symmetry_2
Cr1 N1 2.043(2) .
Cr1 N2 2.058(2) .
Cr1 C22 2.077(2) .
Cr1 O1 2.269(2) .
Cr1 Cl1 2.4127(6) .
Cr1 Cl1 2.4217(6) 3_656
Cl1 Cr1 2.4216(6) 3_656
O1 C18 1.450(3) .
O1 C21 1.448(3) .
N1 C2 1.334(3) .
N1 C6 1.451(3) .
N2 C4 1.327(3) .
N2 C12 1.453(3) .
C1 C2 1.523(3) .
C2 C3 1.399(4) .
C3 C4 1.418(3) .
C4 C5 1.527(4) .
C6 C11 1.389(4) .
C6 C7 1.390(4) .
C7 C8 1.414(5) .
C8 C9 1.376(6) .
C9 C10 1.360(6) .
C10 C11 1.404(4) .
C12 C17 1.390(3) .
C12 C13 1.391(3) .
C13 C14 1.401(4) .
C14 C15 1.386(4) .
C15 C16 1.372(4) .
C16 C17 1.404(3) .
C18 C19 1.515(3) .
C19 C20 1.517(4) .
C20 C21 1.516(4) .
